data_4122458
loop_
_publ_author_name
'Li, Feng'
'Sevov, Slavi C.'

_publ_section_title
;
 Synthesis, structures, and solution dynamics of tetrasubstituted
 nine-atom germanium deltahedral clusters.
;
_journal_issue 34
_journal_name_full 'Journal of the American Chemical Society'
_journal_page_first 12056
_journal_page_last 12063
_journal_paper_doi 10.1021/ja505826x
_journal_volume 136
_journal_year 2014
_chemical_formula_moiety 'C29 H86 Ge9 Si12'
_chemical_formula_sum 'C29 H86 Ge9 Si12'
_chemical_formula_weight 1425.36
_chemical_name_common EthyltrisupersilylGe9
_chemical_name_systematic
;
 ?
;
_space_group_crystal_system monoclinic
_space_group_IT_number 14
_space_group_name_Hall '-P 2yn'
_space_group_name_H-M_alt 'P 1 21/n 1'
_symmetry_space_group_name_Hall '-P 2yn'
_symmetry_space_group_name_H-M 'P 1 21/n 1'
_atom_sites_solution_hydrogens geom
_atom_sites_solution_primary vecmap
_atom_sites_solution_secondary difmap
_audit_creation_method SHELXL-2013
_cell_angle_alpha 90
_cell_angle_beta 99.96(3)
_cell_angle_gamma 90
_cell_formula_units_Z 8
_cell_length_a 23.163(5)
_cell_length_b 23.872(5)
_cell_length_c 23.166(5)
_cell_measurement_reflns_used 6644
_cell_measurement_temperature 120(2)
_cell_measurement_theta_max 26.48
_cell_measurement_theta_min 2.27
_cell_volume 12617(5)
_computing_cell_refinement 'Bruker SAINT'
_computing_data_collection 'Bruker APEX2'
_computing_data_reduction 'Bruker SAINT'
_computing_molecular_graphics 'Bruker SHELXTL'
_computing_publication_material 'Bruker SHELXTL'
_computing_structure_refinement 'SHELXL-2013 (Sheldrick 2013)'
_computing_structure_solution 'SHELXT (Sheldrick 2013)'
_diffrn_ambient_temperature 120(2)
_diffrn_detector_area_resol_mean 83.33
_diffrn_measured_fraction_theta_full 1.000
_diffrn_measured_fraction_theta_max 1.000
_diffrn_measurement_device_type 'Bruker APEX-II CCD'
_diffrn_measurement_method '\f and \w scans'
_diffrn_radiation_monochromator graphite
_diffrn_radiation_source 'fine-focus sealed tube'
_diffrn_radiation_type MoK\a
_diffrn_radiation_wavelength 0.71073
_diffrn_reflns_av_R_equivalents 0.0729
_diffrn_reflns_av_unetI/netI 0.0340
_diffrn_reflns_Laue_measured_fraction_full 1.000
_diffrn_reflns_Laue_measured_fraction_max 1.000
_diffrn_reflns_limit_h_max 28
_diffrn_reflns_limit_h_min -28
_diffrn_reflns_limit_k_max 29
_diffrn_reflns_limit_k_min -29
_diffrn_reflns_limit_l_max 28
_diffrn_reflns_limit_l_min -28
_diffrn_reflns_number 348772
_diffrn_reflns_point_group_measured_fraction_full 1.000
_diffrn_reflns_point_group_measured_fraction_max 1.000
_diffrn_reflns_theta_full 25.242
_diffrn_reflns_theta_max 26.372
_diffrn_reflns_theta_min 1.234
_exptl_absorpt_coefficient_mu 4.472
_exptl_absorpt_correction_T_max 0.7454
_exptl_absorpt_correction_T_min 0.5138
_exptl_absorpt_correction_type multi-scan
_exptl_absorpt_process_details 'SADABS (Sheldrick, 2008)'
_exptl_crystal_colour orange-red
_exptl_crystal_density_diffrn 1.501
_exptl_crystal_density_method 'not measured'
_exptl_crystal_description thin-plate
_exptl_crystal_F_000 5728
_exptl_crystal_size_max 0.200
_exptl_crystal_size_mid 0.100
_exptl_crystal_size_min 0.050
_refine_diff_density_max 1.462
_refine_diff_density_min -0.880
_refine_diff_density_rms 0.101
_refine_ls_extinction_method none
_refine_ls_goodness_of_fit_ref 1.012
_refine_ls_hydrogen_treatment constr
_refine_ls_matrix_type full
_refine_ls_number_parameters 902
_refine_ls_number_reflns 25807
_refine_ls_number_restraints 18
_refine_ls_restrained_S_all 1.013
_refine_ls_R_factor_all 0.0571
_refine_ls_R_factor_gt 0.0350
_refine_ls_shift/su_max 0.001
_refine_ls_shift/su_mean 0.000
_refine_ls_structure_factor_coef Fsqd
_refine_ls_weighting_details 'w=1/[\s^2^(Fo^2^)+(0.0248P)^2^+31.4241P] where P=(Fo^2^+2Fc^2^)/3'
_refine_ls_weighting_scheme calc
_refine_ls_wR_factor_gt 0.0699
_refine_ls_wR_factor_ref 0.0793
_reflns_Friedel_coverage 0.000
_reflns_number_gt 20296
_reflns_number_total 25807
_reflns_threshold_expression 'I > 2\s(I)'
_cod_data_source_file ja505826x_si_003.cif
_cod_data_source_block LF081_0m
_cod_depositor_comments 'Adding full bibliography for 4122457--4122459.cif.'
_cod_database_code 4122458
_shelx_space_group_comment
;
The symmetry employed for this shelxl refinement is uniquely defined
by the following loop, which should always be used as a source of
symmetry information in preference to the above space-group names.
They are only intended as comments.
;
_shelx_estimated_absorpt_t_min 0.468
_shelx_estimated_absorpt_t_max 0.807
_shelxl_version_number 2013-4

loop_
_space_group_symop_operation_xyz
'x, y, z'
'-x+1/2, y+1/2, -z+1/2'
'-x, -y, -z'
'x-1/2, -y-1/2, z-1/2'

loop_
_atom_site_label
_atom_site_type_symbol
_atom_site_fract_x
_atom_site_fract_y
_atom_site_fract_z
_atom_site_U_iso_or_equiv
_atom_site_adp_type
_atom_site_occupancy
_atom_site_site_symmetry_order
_atom_site_calc_flag
_atom_site_refinement_flags_posn
_atom_site_refinement_flags_adp
Ge1 Ge 0.53410(2) 0.24684(2) 0.40453(2) 0.02127(10) Uani 1 1 d . .
Ge2 Ge 0.68259(2) 0.16968(2) 0.42998(2) 0.02242(10) Uani 1 1 d . .
Ge3 Ge 0.68792(2) 0.31408(2) 0.43293(2) 0.02333(10) Uani 1 1 d . .
Ge4 Ge 0.59293(2) 0.30558(2) 0.48316(2) 0.02296(10) Uani 1 1 d . .
Ge5 Ge 0.58859(2) 0.18277(2) 0.48048(2) 0.02461(11) Uani 1 1 d . .
Ge6 Ge 0.68382(2) 0.24074(2) 0.50606(2) 0.02289(10) Uani 1 1 d . .
Ge7 Ge 0.59985(2) 0.30576(2) 0.35264(2) 0.02127(10) Uani 1 1 d . .
Ge8 Ge 0.59573(2) 0.18617(2) 0.34945(2) 0.02287(10) Uani 1 1 d . .
Ge9 Ge 0.69381(2) 0.24279(2) 0.35055(2) 0.02250(10) Uani 1 1 d . .
Si1 Si 0.43120(5) 0.25353(5) 0.37619(5) 0.0182(2) Uani 1 1 d . .
Si2 Si 0.40367(6) 0.33775(6) 0.41609(6) 0.0321(3) Uani 1 1 d . .
Si3 Si 0.40899(6) 0.25618(6) 0.27331(6) 0.0276(3) Uani 1 1 d . .
Si4 Si 0.39134(6) 0.17513(6) 0.41421(7) 0.0399(4) Uani 1 1 d . .
Si5 Si 0.72622(5) 0.07940(5) 0.44247(5) 0.0222(3) Uani 1 1 d . .
Si6 Si 0.67933(6) 0.02425(5) 0.50385(6) 0.0322(3) Uani 1 1 d . .
Si7 Si 0.71695(6) 0.04258(6) 0.34715(6) 0.0346(3) Uani 1 1 d . .
Si8 Si 0.82453(6) 0.09515(6) 0.48311(6) 0.0312(3) Uani 1 1 d . .
Si9 Si 0.73986(5) 0.40038(5) 0.44273(5) 0.0219(3) Uani 1 1 d . .
Si10 Si 0.74928(6) 0.42569(6) 0.34659(6) 0.0355(3) Uani 1 1 d . .
Si11 Si 0.68813(6) 0.46773(5) 0.48644(6) 0.0308(3) Uani 1 1 d . .
Si12 Si 0.83314(5) 0.37790(5) 0.49580(6) 0.0279(3) Uani 1 1 d . .
C1 C 0.7226(2) 0.2367(2) 0.5888(2) 0.0375(12) Uani 1 1 d . .
H1A H 0.7208 0.1975 0.6026 0.045 Uiso 1 1 calc R U
H1B H 0.7644 0.2466 0.5914 0.045 Uiso 1 1 calc R U
C2 C 0.6964(3) 0.2737(3) 0.6281(2) 0.0541(16) Uani 1 1 d . .
H2A H 0.7177 0.2696 0.6682 0.081 Uiso 1 1 calc R U
H2B H 0.6552 0.2635 0.6267 0.081 Uiso 1 1 calc R U
H2C H 0.6989 0.3126 0.6154 0.081 Uiso 1 1 calc R U
C3 C 0.3282(2) 0.3570(3) 0.3801(3) 0.0567(17) Uani 1 1 d . .
H3A H 0.3167 0.3922 0.3968 0.085 Uiso 1 1 calc R U
H3B H 0.3009 0.3273 0.3867 0.085 Uiso 1 1 calc R U
H3C H 0.3272 0.3617 0.3380 0.085 Uiso 1 1 calc R U
C4 C 0.4062(3) 0.3303(3) 0.4964(2) 0.0573(17) Uani 1 1 d . .
H4A H 0.3946 0.3658 0.5125 0.086 Uiso 1 1 calc R U
H4B H 0.4461 0.3206 0.5153 0.086 Uiso 1 1 calc R U
H4C H 0.3791 0.3006 0.5038 0.086 Uiso 1 1 calc R U
C5 C 0.4545(3) 0.3958(2) 0.4038(3) 0.0562(17) Uani 1 1 d . .
H5A H 0.4423 0.4306 0.4208 0.084 Uiso 1 1 calc R U
H5B H 0.4533 0.4010 0.3617 0.084 Uiso 1 1 calc R U
H5C H 0.4945 0.3864 0.4226 0.084 Uiso 1 1 calc R U
C6 C 0.3295(3) 0.2459(3) 0.2487(3) 0.073(2) Uani 1 1 d . .
H6A H 0.3207 0.2470 0.2058 0.109 Uiso 1 1 calc R U
H6B H 0.3079 0.2757 0.2648 0.109 Uiso 1 1 calc R U
H6C H 0.3179 0.2094 0.2624 0.109 Uiso 1 1 calc R U
C7 C 0.4297(3) 0.3255(3) 0.2464(3) 0.0571(17) Uani 1 1 d . .
H7A H 0.4203 0.3264 0.2035 0.086 Uiso 1 1 calc R U
H7B H 0.4718 0.3316 0.2590 0.086 Uiso 1 1 calc R U
H7C H 0.4078 0.3551 0.2625 0.086 Uiso 1 1 calc R U
C8 C 0.4486(3) 0.2004(3) 0.2398(3) 0.0600(18) Uani 1 1 d . .
H8A H 0.4384 0.2026 0.1970 0.090 Uiso 1 1 calc R U
H8B H 0.4374 0.1636 0.2530 0.090 Uiso 1 1 calc R U
H8C H 0.4910 0.2056 0.2517 0.090 Uiso 1 1 calc R U
C9 C 0.3096(3) 0.1820(4) 0.3973(4) 0.112(4) Uani 1 1 d . U
H9A H 0.2915 0.1495 0.4128 0.168 Uiso 1 1 calc R U
H9B H 0.2968 0.1840 0.3547 0.168 Uiso 1 1 calc R U
H9C H 0.2976 0.2163 0.4154 0.168 Uiso 1 1 calc R U
C10 C 0.4165(4) 0.1114(3) 0.3810(3) 0.094(3) Uani 1 1 d . U
H10A H 0.3997 0.0783 0.3970 0.141 Uiso 1 1 calc R U
H10B H 0.4594 0.1094 0.3900 0.141 Uiso 1 1 calc R U
H10C H 0.4037 0.1126 0.3384 0.141 Uiso 1 1 calc R U
C11 C 0.4146(2) 0.1691(2) 0.4951(2) 0.0490(15) Uani 1 1 d . .
H11A H 0.3969 0.1357 0.5092 0.074 Uiso 1 1 calc R U
H11B H 0.4018 0.2024 0.5141 0.074 Uiso 1 1 calc R U
H11C H 0.4574 0.1661 0.5044 0.074 Uiso 1 1 calc R U
C12 C 0.6009(2) 0.0124(3) 0.4721(3) 0.0580(17) Uani 1 1 d . .
H12A H 0.5827 -0.0108 0.4989 0.087 Uiso 1 1 calc R U
H12B H 0.5981 -0.0068 0.4343 0.087 Uiso 1 1 calc R U
H12C H 0.5805 0.0485 0.4663 0.087 Uiso 1 1 calc R U
C13 C 0.7182(3) -0.0444(2) 0.5140(3) 0.0585(17) Uani 1 1 d . .
H13A H 0.6993 -0.0684 0.5397 0.088 Uiso 1 1 calc R U
H13B H 0.7592 -0.0383 0.5318 0.088 Uiso 1 1 calc R U
H13C H 0.7164 -0.0627 0.4759 0.088 Uiso 1 1 calc R U
C14 C 0.6836(2) 0.0582(2) 0.5763(2) 0.0413(13) Uani 1 1 d . .
H14A H 0.6639 0.0347 0.6016 0.062 Uiso 1 1 calc R U
H14B H 0.6645 0.0950 0.5714 0.062 Uiso 1 1 calc R U
H14C H 0.7248 0.0630 0.5944 0.062 Uiso 1 1 calc R U
C15 C 0.6386(2) 0.0345(2) 0.3134(2) 0.0470(14) Uani 1 1 d . .
H15A H 0.6358 0.0191 0.2738 0.070 Uiso 1 1 calc R U
H15B H 0.6192 0.0711 0.3114 0.070 Uiso 1 1 calc R U
H15C H 0.6193 0.0090 0.3373 0.070 Uiso 1 1 calc R U
C16 C 0.7541(3) 0.0899(3) 0.3010(2) 0.0502(15) Uani 1 1 d . .
H16A H 0.7501 0.0745 0.2613 0.075 Uiso 1 1 calc R U
H16B H 0.7957 0.0931 0.3181 0.075 Uiso 1 1 calc R U
H16C H 0.7358 0.1271 0.2993 0.075 Uiso 1 1 calc R U
C17 C 0.7515(3) -0.0280(2) 0.3502(3) 0.067(2) Uani 1 1 d . .
H17A H 0.7476 -0.0433 0.3104 0.101 Uiso 1 1 calc R U
H17B H 0.7319 -0.0530 0.3743 0.101 Uiso 1 1 calc R U
H17C H 0.7931 -0.0250 0.3673 0.101 Uiso 1 1 calc R U
C18 C 0.8532(2) 0.1513(2) 0.4411(3) 0.0469(14) Uani 1 1 d . .
H18A H 0.8944 0.1584 0.4576 0.070 Uiso 1 1 calc R U
H18B H 0.8304 0.1856 0.4432 0.070 Uiso 1 1 calc R U
H18C H 0.8500 0.1398 0.4000 0.070 Uiso 1 1 calc R U
C19 C 0.8686(2) 0.0305(3) 0.4774(3) 0.0576(17) Uani 1 1 d . .
H19A H 0.9097 0.0376 0.4945 0.086 Uiso 1 1 calc R U
H19B H 0.8659 0.0202 0.4361 0.086 Uiso 1 1 calc R U
H19C H 0.8534 -0.0001 0.4986 0.086 Uiso 1 1 calc R U
C20 C 0.8325(2) 0.1161(3) 0.5616(2) 0.0501(15) Uani 1 1 d . .
H20A H 0.8740 0.1225 0.5775 0.075 Uiso 1 1 calc R U
H20B H 0.8173 0.0863 0.5838 0.075 Uiso 1 1 calc R U
H20C H 0.8104 0.1507 0.5647 0.075 Uiso 1 1 calc R U
C21 C 0.7943(3) 0.3723(2) 0.3150(3) 0.0539(17) Uani 1 1 d . .
H21A H 0.7980 0.3832 0.2750 0.081 Uiso 1 1 calc R U
H21B H 0.7752 0.3356 0.3142 0.081 Uiso 1 1 calc R U
H21C H 0.8334 0.3701 0.3392 0.081 Uiso 1 1 calc R U
C22 C 0.7864(2) 0.4955(2) 0.3485(2) 0.0396(13) Uani 1 1 d . .
H22A H 0.7905 0.5064 0.3087 0.059 Uiso 1 1 calc R U
H22B H 0.8253 0.4931 0.3731 0.059 Uiso 1 1 calc R U
H22C H 0.7628 0.5235 0.3649 0.059 Uiso 1 1 calc R U
C23 C 0.6765(3) 0.4333(3) 0.2982(3) 0.071(2) Uani 1 1 d . .
H23A H 0.6822 0.4438 0.2587 0.106 Uiso 1 1 calc R U
H23B H 0.6538 0.4624 0.3140 0.106 Uiso 1 1 calc R U
H23C H 0.6554 0.3976 0.2965 0.106 Uiso 1 1 calc R U
C24 C 0.6796(2) 0.4460(2) 0.5620(2) 0.0412(13) Uani 1 1 d . .
H24A H 0.6578 0.4749 0.5793 0.062 Uiso 1 1 calc R U
H24B H 0.7184 0.4413 0.5862 0.062 Uiso 1 1 calc R U
H24C H 0.6582 0.4105 0.5602 0.062 Uiso 1 1 calc R U
C25 C 0.7284(3) 0.5355(2) 0.4900(3) 0.0518(16) Uani 1 1 d . .
H25A H 0.7069 0.5639 0.5083 0.078 Uiso 1 1 calc R U
H25B H 0.7318 0.5475 0.4503 0.078 Uiso 1 1 calc R U
H25C H 0.7676 0.5308 0.5133 0.078 Uiso 1 1 calc R U
C26 C 0.6133(3) 0.4775(3) 0.4419(3) 0.0611(18) Uani 1 1 d . .
H26A H 0.5919 0.5058 0.4605 0.092 Uiso 1 1 calc R U
H26B H 0.5919 0.4419 0.4395 0.092 Uiso 1 1 calc R U
H26C H 0.6168 0.4900 0.4023 0.092 Uiso 1 1 calc R U
C27 C 0.8332(2) 0.3802(2) 0.5767(2) 0.0436(14) Uani 1 1 d . .
H27A H 0.8724 0.3707 0.5978 0.065 Uiso 1 1 calc R U
H27B H 0.8047 0.3531 0.5867 0.065 Uiso 1 1 calc R U
H27C H 0.8226 0.4179 0.5878 0.065 Uiso 1 1 calc R U
C28 C 0.8530(2) 0.3055(2) 0.4763(3) 0.0497(16) Uani 1 1 d . .
H28A H 0.8918 0.2959 0.4983 0.075 Uiso 1 1 calc R U
H28B H 0.8538 0.3035 0.4342 0.075 Uiso 1 1 calc R U
H28C H 0.8239 0.2790 0.4862 0.075 Uiso 1 1 calc R U
C29 C 0.8883(2) 0.4283(2) 0.4774(2) 0.0368(12) Uani 1 1 d . .
H29A H 0.9270 0.4189 0.4995 0.055 Uiso 1 1 calc R U
H29B H 0.8776 0.4664 0.4875 0.055 Uiso 1 1 calc R U
H29C H 0.8893 0.4264 0.4353 0.055 Uiso 1 1 calc R U
Ge10 Ge 0.09513(2) 0.24912(2) 0.46738(2) 0.02107(10) Uani 1 1 d . .
Ge11 Ge 0.07281(2) 0.32190(2) 0.31757(2) 0.02195(10) Uani 1 1 d . .
Ge12 Ge 0.06381(2) 0.17620(2) 0.31703(2) 0.02212(10) Uani 1 1 d . .
Ge13 Ge 0.01427(2) 0.19096(2) 0.41093(2) 0.02258(10) Uani 1 1 d . .
Ge14 Ge 0.02017(2) 0.31311(2) 0.41102(2) 0.02268(10) Uani 1 1 d . .
Ge15 Ge -0.00564(2) 0.25350(2) 0.31736(2) 0.01981(10) Uani 1 1 d . .
Ge16 Ge 0.14503(2) 0.18520(2) 0.40395(2) 0.02253(10) Uani 1 1 d . .
Ge17 Ge 0.15323(2) 0.30416(2) 0.40385(2) 0.02294(10) Uani 1 1 d . .
Ge18 Ge 0.14828(2) 0.24475(2) 0.30758(2) 0.02331(10) Uani 1 1 d . .
Si13 Si 0.12323(5) 0.25448(5) 0.57057(5) 0.0177(2) Uani 1 1 d . .
Si14 Si 0.07544(6) 0.18180(6) 0.61050(6) 0.0323(3) Uani 1 1 d . .
Si15 Si 0.22547(6) 0.24635(6) 0.59427(6) 0.0293(3) Uani 1 1 d . .
Si16 Si 0.09218(6) 0.34287(5) 0.59741(6) 0.0274(3) Uani 1 1 d . .
Si17 Si 0.06686(5) 0.41046(5) 0.26990(5) 0.0213(3) Uani 1 1 d . .
Si18 Si 0.02501(6) 0.39132(6) 0.17220(6) 0.0324(3) Uani 1 1 d . .
Si19 Si 0.01195(6) 0.47201(5) 0.31715(6) 0.0290(3) Uani 1 1 d . .
Si20 Si 0.16384(6) 0.44182(5) 0.27644(6) 0.0310(3) Uani 1 1 d . .
Si21 Si 0.04907(5) 0.09052(5) 0.26422(5) 0.0215(3) Uani 1 1 d . .
Si22 Si 0.14352(6) 0.05672(5) 0.26084(6) 0.0294(3) Uani 1 1 d . .
Si23 Si -0.00491(6) 0.02602(6) 0.30923(7) 0.0366(3) Uani 1 1 d . .
Si24 Si 0.00094(6) 0.11653(5) 0.16995(6) 0.0272(3) Uani 1 1 d . .
C30 C -0.08767(19) 0.2588(2) 0.2765(2) 0.0295(11) Uani 1 1 d . .
H30A H -0.1005 0.2984 0.2769 0.035 Uiso 1 1 calc R U
H30B H -0.0894 0.2477 0.2350 0.035 Uiso 1 1 calc R U
C31 C -0.1296(2) 0.2229(2) 0.3031(2) 0.0423(14) Uani 1 1 d . .
H31A H -0.1693 0.2275 0.2808 0.063 Uiso 1 1 calc R U
H31B H -0.1290 0.2342 0.3438 0.063 Uiso 1 1 calc R U
H31C H -0.1178 0.1835 0.3019 0.063 Uiso 1 1 calc R U
C32 C 0.1049(3) 0.1140(2) 0.5915(4) 0.086(3) Uani 1 1 d . .
H32A H 0.0847 0.0837 0.6084 0.128 Uiso 1 1 calc R U
H32B H 0.1470 0.1123 0.6073 0.128 Uiso 1 1 calc R U
H32C H 0.0987 0.1099 0.5488 0.128 Uiso 1 1 calc R U
C33 C 0.0860(3) 0.1921(3) 0.6916(3) 0.067(2) Uani 1 1 d . .
H33A H 0.0662 0.1619 0.7093 0.101 Uiso 1 1 calc R U
H33B H 0.0694 0.2282 0.7003 0.101 Uiso 1 1 calc R U
H33C H 0.1280 0.1915 0.7079 0.101 Uiso 1 1 calc R U
C34 C -0.0046(2) 0.1814(3) 0.5827(3) 0.0533(16) Uani 1 1 d . .
H34A H -0.0228 0.1503 0.6006 0.080 Uiso 1 1 calc R U
H34B H -0.0117 0.1768 0.5400 0.080 Uiso 1 1 calc R U
H34C H -0.0217 0.2169 0.5927 0.080 Uiso 1 1 calc R U
C35 C 0.2528(2) 0.1879(3) 0.5541(3) 0.066(2) Uani 1 1 d . .
H35A H 0.2955 0.1855 0.5649 0.098 Uiso 1 1 calc R U
H35B H 0.2421 0.1944 0.5119 0.098 Uiso 1 1 calc R U
H35C H 0.2352 0.1527 0.5643 0.098 Uiso 1 1 calc R U
C36 C 0.2609(3) 0.3123(3) 0.5778(4) 0.079(2) Uani 1 1 d . .
H36A H 0.3036 0.3083 0.5879 0.118 Uiso 1 1 calc R U
H36B H 0.2480 0.3428 0.6007 0.118 Uiso 1 1 calc R U
H36C H 0.2500 0.3207 0.5359 0.118 Uiso 1 1 calc R U
C37 C 0.2465(3) 0.2306(4) 0.6739(3) 0.075(2) Uani 1 1 d . .
H37A H 0.2892 0.2271 0.6840 0.112 Uiso 1 1 calc R U
H37B H 0.2282 0.1953 0.6828 0.112 Uiso 1 1 calc R U
H37C H 0.2331 0.2609 0.6968 0.112 Uiso 1 1 calc R U
C38 C 0.1134(3) 0.3983(2) 0.5475(2) 0.0459(14) Uani 1 1 d . .
H38A H 0.1003 0.4350 0.5591 0.069 Uiso 1 1 calc R U
H38B H 0.0950 0.3903 0.5070 0.069 Uiso 1 1 calc R U
H38C H 0.1562 0.3986 0.5503 0.069 Uiso 1 1 calc R U
C39 C 0.1274(3) 0.3590(2) 0.6743(2) 0.0482(15) Uani 1 1 d . .
H39A H 0.1144 0.3959 0.6854 0.072 Uiso 1 1 calc R U
H39B H 0.1701 0.3591 0.6771 0.072 Uiso 1 1 calc R U
H39C H 0.1163 0.3305 0.7007 0.072 Uiso 1 1 calc R U
C40 C 0.0112(2) 0.3432(2) 0.5910(3) 0.0460(14) Uani 1 1 d . .
H40A H -0.0017 0.3801 0.6023 0.069 Uiso 1 1 calc R U
H40B H -0.0006 0.3146 0.6170 0.069 Uiso 1 1 calc R U
H40C H -0.0068 0.3351 0.5504 0.069 Uiso 1 1 calc R U
C41 C -0.0528(2) 0.3685(3) 0.1661(2) 0.0555(17) Uani 1 1 d . .
H41A H -0.0691 0.3608 0.1249 0.083 Uiso 1 1 calc R U
H41B H -0.0756 0.3982 0.1808 0.083 Uiso 1 1 calc R U
H41C H -0.0546 0.3344 0.1893 0.083 Uiso 1 1 calc R U
C42 C 0.0271(3) 0.4547(2) 0.1254(3) 0.0513(16) Uani 1 1 d . .
H42A H 0.0095 0.4458 0.0849 0.077 Uiso 1 1 calc R U
H42B H 0.0679 0.4664 0.1268 0.077 Uiso 1 1 calc R U
H42C H 0.0051 0.4851 0.1399 0.077 Uiso 1 1 calc R U
C43 C 0.0685(3) 0.3347(2) 0.1446(2) 0.0506(15) Uani 1 1 d . .
H43A H 0.0517 0.3261 0.1038 0.076 Uiso 1 1 calc R U
H43B H 0.0676 0.3010 0.1687 0.076 Uiso 1 1 calc R U
H43C H 0.1092 0.3471 0.1469 0.076 Uiso 1 1 calc R U
C44 C 0.0453(3) 0.4818(2) 0.3956(2) 0.0473(14) Uani 1 1 d . .
H44A H 0.0212 0.5077 0.4140 0.071 Uiso 1 1 calc R U
H44B H 0.0849 0.4972 0.3982 0.071 Uiso 1 1 calc R U
H44C H 0.0473 0.4456 0.4158 0.071 Uiso 1 1 calc R U
C45 C -0.0630(2) 0.4427(2) 0.3148(2) 0.0404(13) Uani 1 1 d . .
H45A H -0.0861 0.4685 0.3346 0.061 Uiso 1 1 calc R U
H45B H -0.0602 0.4063 0.3347 0.061 Uiso 1 1 calc R U
H45C H -0.0821 0.4380 0.2739 0.061 Uiso 1 1 calc R U
C46 C 0.0089(2) 0.5414(2) 0.2794(3) 0.0452(14) Uani 1 1 d . .
H46A H -0.0140 0.5677 0.2987 0.068 Uiso 1 1 calc R U
H46B H -0.0095 0.5369 0.2383 0.068 Uiso 1 1 calc R U
H46C H 0.0488 0.5559 0.2814 0.068 Uiso 1 1 calc R U
C47 C 0.1982(2) 0.4534(2) 0.3546(2) 0.0426(13) Uani 1 1 d . .
H47A H 0.2386 0.4664 0.3565 0.064 Uiso 1 1 calc R U
H47B H 0.1983 0.4181 0.3763 0.064 Uiso 1 1 calc R U
H47C H 0.1757 0.4816 0.3720 0.064 Uiso 1 1 calc R U
C48 C 0.2083(2) 0.3906(2) 0.2421(3) 0.0435(14) Uani 1 1 d . .
H48A H 0.2485 0.4046 0.2454 0.065 Uiso 1 1 calc R U
H48B H 0.1911 0.3859 0.2007 0.065 Uiso 1 1 calc R U
H48C H 0.2087 0.3545 0.2623 0.065 Uiso 1 1 calc R U
C49 C 0.1637(2) 0.5108(2) 0.2380(3) 0.0483(15) Uani 1 1 d . .
H49A H 0.2041 0.5241 0.2406 0.073 Uiso 1 1 calc R U
H49B H 0.1411 0.5381 0.2566 0.073 Uiso 1 1 calc R U
H49C H 0.1458 0.5063 0.1968 0.073 Uiso 1 1 calc R U
C50 C 0.1834(2) 0.1079(2) 0.2210(3) 0.0448(14) Uani 1 1 d . .
H50A H 0.2229 0.0937 0.2196 0.067 Uiso 1 1 calc R U
H50B H 0.1864 0.1439 0.2414 0.067 Uiso 1 1 calc R U
H50C H 0.1620 0.1128 0.1809 0.067 Uiso 1 1 calc R U
C51 C 0.1858(2) 0.0442(2) 0.3358(2) 0.0493(15) Uani 1 1 d . .
H51A H 0.2249 0.0301 0.3328 0.074 Uiso 1 1 calc R U
H51B H 0.1652 0.0165 0.3560 0.074 Uiso 1 1 calc R U
H51C H 0.1894 0.0793 0.3579 0.074 Uiso 1 1 calc R U
C52 C 0.1385(2) -0.0111(2) 0.2204(3) 0.0436(14) Uani 1 1 d . .
H52A H 0.1781 -0.0251 0.2191 0.065 Uiso 1 1 calc R U
H52B H 0.1174 -0.0055 0.1803 0.065 Uiso 1 1 calc R U
H52C H 0.1174 -0.0385 0.2404 0.065 Uiso 1 1 calc R U
C53 C -0.0164(3) -0.0371(2) 0.2606(4) 0.082(3) Uani 1 1 d . .
H53A H -0.0390 -0.0652 0.2781 0.122 Uiso 1 1 calc R U
H53B H 0.0216 -0.0529 0.2563 0.122 Uiso 1 1 calc R U
H53C H -0.0380 -0.0263 0.2220 0.122 Uiso 1 1 calc R U
C54 C 0.0355(3) 0.0074(4) 0.3838(3) 0.097(3) Uani 1 1 d . U
H54A H 0.0124 -0.0197 0.4021 0.145 Uiso 1 1 calc R U
H54B H 0.0418 0.0412 0.4080 0.145 Uiso 1 1 calc R U
H54C H 0.0735 -0.0093 0.3803 0.145 Uiso 1 1 calc R U
C55 C -0.0772(2) 0.0542(2) 0.3184(3) 0.0455(14) Uani 1 1 d . .
H55A H -0.0983 0.0259 0.3373 0.068 Uiso 1 1 calc R U
H55B H -0.1000 0.0635 0.2799 0.068 Uiso 1 1 calc R U
H55C H -0.0716 0.0879 0.3428 0.068 Uiso 1 1 calc R U
C56 C -0.0801(2) 0.1174(2) 0.1664(2) 0.0443(14) Uani 1 1 d . .
H56A H -0.0992 0.1283 0.1269 0.066 Uiso 1 1 calc R U
H56B H -0.0902 0.1444 0.1949 0.066 Uiso 1 1 calc R U
H56C H -0.0934 0.0800 0.1754 0.066 Uiso 1 1 calc R U
C57 C 0.0246(3) 0.1878(2) 0.1528(2) 0.0491(15) Uani 1 1 d . .
H57A H 0.0046 0.1987 0.1136 0.074 Uiso 1 1 calc R U
H57B H 0.0671 0.1881 0.1539 0.074 Uiso 1 1 calc R U
H57C H 0.0146 0.2144 0.1817 0.074 Uiso 1 1 calc R U
C58 C 0.0190(2) 0.0670(2) 0.1136(2) 0.0424(13) Uani 1 1 d . .
H58A H -0.0014 0.0785 0.0748 0.064 Uiso 1 1 calc R U
H58B H 0.0065 0.0291 0.1222 0.064 Uiso 1 1 calc R U
H58C H 0.0614 0.0672 0.1142 0.064 Uiso 1 1 calc R U

loop_
_atom_site_aniso_label
_atom_site_aniso_U_11
_atom_site_aniso_U_22
_atom_site_aniso_U_33
_atom_site_aniso_U_23
_atom_site_aniso_U_13
_atom_site_aniso_U_12
Ge1 0.0110(2) 0.0284(2) 0.0232(2) 0.0003(2) -0.00047(18) 0.00112(18)
Ge2 0.0198(2) 0.0260(2) 0.0209(3) 0.0026(2) 0.00174(19) 0.00700(19)
Ge3 0.0190(2) 0.0288(2) 0.0211(3) -0.0017(2) 0.00029(19) -0.00672(19)
Ge4 0.0164(2) 0.0301(2) 0.0217(3) -0.0042(2) 0.00143(19) 0.00208(19)
Ge5 0.0170(2) 0.0323(3) 0.0245(3) 0.0066(2) 0.0036(2) 0.00137(19)
Ge6 0.0173(2) 0.0332(3) 0.0169(2) -0.0003(2) -0.00061(18) 0.00274(19)
Ge7 0.0169(2) 0.0239(2) 0.0216(3) 0.00229(19) -0.00059(19) 0.00021(18)
Ge8 0.0180(2) 0.0246(2) 0.0244(3) -0.00289(19) -0.00076(19) 0.00150(18)
Ge9 0.0178(2) 0.0287(2) 0.0220(2) 0.0011(2) 0.00603(19) 0.00146(19)
Si1 0.0115(5) 0.0221(6) 0.0204(6) 0.0016(5) 0.0009(5) 0.0005(4)
Si2 0.0262(7) 0.0372(7) 0.0298(8) -0.0071(6) -0.0033(6) 0.0137(6)
Si3 0.0225(7) 0.0381(7) 0.0208(7) 0.0003(6) -0.0004(5) 0.0030(5)
Si4 0.0284(7) 0.0423(8) 0.0437(9) 0.0196(7) -0.0088(6) -0.0172(6)
Si5 0.0200(6) 0.0248(6) 0.0208(7) 0.0014(5) 0.0006(5) 0.0048(5)
Si6 0.0350(8) 0.0272(7) 0.0338(8) 0.0028(6) 0.0041(6) -0.0053(6)
Si7 0.0415(8) 0.0378(8) 0.0227(7) -0.0047(6) 0.0005(6) 0.0129(6)
Si8 0.0191(6) 0.0408(8) 0.0321(8) 0.0028(6) 0.0004(6) 0.0077(6)
Si9 0.0185(6) 0.0260(6) 0.0203(7) -0.0012(5) 0.0006(5) -0.0032(5)
Si10 0.0344(8) 0.0474(8) 0.0238(7) 0.0025(6) 0.0026(6) -0.0162(6)
Si11 0.0296(7) 0.0251(7) 0.0377(8) -0.0003(6) 0.0058(6) 0.0028(5)
Si12 0.0179(6) 0.0281(7) 0.0350(8) -0.0029(6) -0.0029(6) -0.0028(5)
C1 0.025(3) 0.062(3) 0.021(3) -0.003(2) -0.005(2) 0.009(2)
C2 0.041(3) 0.089(5) 0.030(3) -0.013(3) -0.002(3) 0.016(3)
C3 0.039(3) 0.061(4) 0.066(4) -0.012(3) -0.001(3) 0.027(3)
C4 0.073(4) 0.066(4) 0.034(3) -0.012(3) 0.012(3) 0.009(3)
C5 0.061(4) 0.029(3) 0.075(5) 0.000(3) 0.001(3) 0.005(3)
C6 0.034(3) 0.150(7) 0.029(3) -0.002(4) -0.010(3) -0.010(4)
C7 0.073(4) 0.061(4) 0.037(4) 0.015(3) 0.012(3) 0.001(3)
C8 0.077(5) 0.067(4) 0.034(3) -0.015(3) 0.004(3) 0.020(4)
C9 0.036(4) 0.154(8) 0.135(7) 0.104(6) -0.015(4) -0.037(4)
C10 0.184(9) 0.034(3) 0.065(5) 0.002(3) 0.025(5) -0.026(4)
C11 0.048(3) 0.054(4) 0.046(4) 0.024(3) 0.010(3) -0.001(3)
C12 0.044(4) 0.072(4) 0.056(4) 0.004(3) 0.003(3) -0.024(3)
C13 0.088(5) 0.027(3) 0.063(4) 0.010(3) 0.021(4) 0.003(3)
C14 0.042(3) 0.051(3) 0.033(3) 0.007(3) 0.011(2) 0.001(3)
C15 0.054(4) 0.040(3) 0.042(3) -0.010(3) -0.007(3) 0.002(3)
C16 0.052(4) 0.071(4) 0.027(3) -0.004(3) 0.006(3) 0.001(3)
C17 0.106(6) 0.054(4) 0.037(4) -0.013(3) 0.002(4) 0.044(4)
C18 0.028(3) 0.056(4) 0.057(4) -0.003(3) 0.008(3) -0.008(3)
C19 0.039(3) 0.063(4) 0.069(5) -0.001(3) 0.003(3) 0.027(3)
C20 0.026(3) 0.082(4) 0.039(3) -0.009(3) -0.004(2) -0.001(3)
C21 0.072(4) 0.056(4) 0.042(4) -0.015(3) 0.033(3) -0.033(3)
C22 0.043(3) 0.046(3) 0.031(3) 0.008(2) 0.012(2) -0.005(2)
C23 0.047(4) 0.114(6) 0.044(4) 0.040(4) -0.016(3) -0.037(4)
C24 0.044(3) 0.036(3) 0.048(4) -0.011(2) 0.021(3) -0.008(2)
C25 0.080(4) 0.029(3) 0.053(4) -0.007(3) 0.030(3) -0.010(3)
C26 0.042(4) 0.059(4) 0.077(5) 0.007(3) -0.004(3) 0.021(3)
C27 0.032(3) 0.058(3) 0.036(3) 0.007(3) -0.007(2) -0.001(3)
C28 0.028(3) 0.039(3) 0.077(5) -0.016(3) -0.004(3) 0.006(2)
C29 0.024(3) 0.044(3) 0.039(3) 0.002(2) -0.002(2) -0.004(2)
Ge10 0.0198(2) 0.0289(2) 0.0133(2) -0.00082(19) -0.00046(18) -0.00075(19)
Ge11 0.0176(2) 0.0246(2) 0.0230(3) 0.00527(19) 0.00167(19) 0.00018(18)
Ge12 0.0181(2) 0.0251(2) 0.0216(3) -0.00752(19) -0.00088(19) 0.00038(18)
Ge13 0.0197(2) 0.0285(2) 0.0188(3) 0.00107(19) 0.00150(19) -0.00434(19)
Ge14 0.0219(2) 0.0277(2) 0.0181(3) -0.00191(19) 0.00241(19) 0.00413(19)
Ge15 0.0145(2) 0.0258(2) 0.0180(2) 0.00007(19) -0.00020(18) -0.00018(18)
Ge16 0.0199(2) 0.0255(2) 0.0202(3) -0.00135(19) -0.00205(19) 0.00302(19)
Ge17 0.0212(2) 0.0268(2) 0.0193(3) -0.00099(19) -0.00074(19) -0.00538(19)
Ge18 0.0210(2) 0.0288(2) 0.0212(2) -0.0018(2) 0.00664(19) 0.00039(19)
Si13 0.0167(6) 0.0212(6) 0.0142(6) -0.0004(5) 0.0001(5) -0.0026(5)
Si14 0.0336(7) 0.0315(7) 0.0295(8) 0.0091(6) -0.0008(6) -0.0111(6)
Si15 0.0172(6) 0.0436(8) 0.0254(7) -0.0036(6) -0.0014(5) -0.0001(6)
Si16 0.0291(7) 0.0271(7) 0.0234(7) -0.0064(5) -0.0026(6) 0.0030(5)
Si17 0.0195(6) 0.0217(6) 0.0220(7) 0.0027(5) 0.0019(5) -0.0004(5)
Si18 0.0363(8) 0.0387(8) 0.0205(7) 0.0071(6) 0.0002(6) -0.0063(6)
Si19 0.0281(7) 0.0259(6) 0.0332(8) 0.0003(6) 0.0058(6) 0.0042(5)
Si20 0.0220(7) 0.0295(7) 0.0412(9) 0.0041(6) 0.0045(6) -0.0042(5)
Si21 0.0197(6) 0.0215(6) 0.0219(7) -0.0035(5) -0.0002(5) 0.0008(5)
Si22 0.0244(7) 0.0283(7) 0.0348(8) -0.0069(6) 0.0033(6) 0.0048(5)
Si23 0.0285(7) 0.0281(7) 0.0520(10) 0.0116(6) 0.0035(7) -0.0009(6)
Si24 0.0277(7) 0.0304(7) 0.0209(7) -0.0041(5) -0.0028(5) -0.0004(5)
C30 0.019(2) 0.043(3) 0.025(3) 0.006(2) -0.0005(19) -0.001(2)
C31 0.024(3) 0.055(3) 0.045(3) 0.015(3) -0.004(2) -0.006(2)
C32 0.078(5) 0.028(3) 0.162(8) 0.015(4) 0.050(5) -0.005(3)
C33 0.072(5) 0.093(5) 0.035(4) 0.020(3) -0.001(3) -0.037(4)
C34 0.039(3) 0.074(4) 0.049(4) 0.001(3) 0.013(3) -0.027(3)
C35 0.027(3) 0.094(5) 0.072(5) -0.027(4) -0.001(3) 0.022(3)
C36 0.029(3) 0.075(5) 0.129(7) 0.011(5) 0.004(4) -0.020(3)
C37 0.036(4) 0.149(7) 0.032(3) 0.004(4) -0.013(3) 0.018(4)
C38 0.063(4) 0.025(3) 0.046(4) -0.003(2) -0.001(3) -0.008(2)
C39 0.059(4) 0.050(3) 0.033(3) -0.017(3) -0.001(3) 0.007(3)
C40 0.039(3) 0.047(3) 0.052(4) -0.010(3) 0.005(3) 0.014(3)
C41 0.048(4) 0.084(5) 0.031(3) 0.006(3) -0.003(3) -0.033(3)
C42 0.045(3) 0.061(4) 0.045(4) 0.024(3) -0.002(3) -0.004(3)
C43 0.070(4) 0.051(3) 0.030(3) -0.005(3) 0.008(3) -0.008(3)
C44 0.056(4) 0.042(3) 0.042(3) -0.010(3) 0.003(3) 0.003(3)
C45 0.028(3) 0.047(3) 0.049(4) 0.012(3) 0.015(2) 0.007(2)
C46 0.047(3) 0.030(3) 0.062(4) 0.006(3) 0.020(3) 0.008(2)
C47 0.030(3) 0.040(3) 0.054(4) -0.007(3) -0.004(3) -0.007(2)
C48 0.024(3) 0.050(3) 0.059(4) 0.002(3) 0.012(3) -0.004(2)
C49 0.035(3) 0.039(3) 0.071(4) 0.014(3) 0.011(3) -0.009(2)
C50 0.033(3) 0.039(3) 0.067(4) -0.005(3) 0.021(3) -0.001(2)
C51 0.039(3) 0.059(4) 0.047(4) -0.005(3) -0.003(3) 0.019(3)
C52 0.036(3) 0.034(3) 0.060(4) -0.013(3) 0.008(3) 0.010(2)
C53 0.053(4) 0.034(3) 0.165(8) -0.025(4) 0.040(5) -0.012(3)
C54 0.064(5) 0.125(7) 0.095(6) 0.080(5) -0.005(4) -0.015(4)
C55 0.042(3) 0.043(3) 0.055(4) 0.007(3) 0.019(3) -0.001(3)
C56 0.034(3) 0.061(4) 0.035(3) 0.000(3) -0.002(2) 0.012(3)
C57 0.068(4) 0.042(3) 0.032(3) 0.003(2) -0.006(3) -0.004(3)
C58 0.038(3) 0.055(3) 0.031(3) -0.015(3) -0.003(2) 0.000(3)

loop_
_atom_type_symbol
_atom_type_description
_atom_type_scat_dispersion_real
_atom_type_scat_dispersion_imag
_atom_type_scat_source
C C 0.0033 0.0016 'International Tables Vol C Tables 4.2.6.8 and 6.1.1.4'
H H 0.0000 0.0000 'International Tables Vol C Tables 4.2.6.8 and 6.1.1.4'
Si Si 0.0817 0.0704 'International Tables Vol C Tables 4.2.6.8 and 6.1.1.4'
Ge Ge 0.1547 1.8001 'International Tables Vol C Tables 4.2.6.8 and 6.1.1.4'

loop_
_geom_angle_atom_site_label_1
_geom_angle_atom_site_label_2
_geom_angle_atom_site_label_3
_geom_angle
Si1 Ge1 Ge5 126.72(4)
Si1 Ge1 Ge4 123.98(4)
Ge5 Ge1 Ge4 71.71(3)
Si1 Ge1 Ge7 119.46(4)
Ge5 Ge1 Ge7 113.76(3)
Ge4 Ge1 Ge7 74.78(2)
Si1 Ge1 Ge8 121.89(4)
Ge5 Ge1 Ge8 75.20(2)
Ge4 Ge1 Ge8 113.81(3)
Ge7 Ge1 Ge8 68.85(3)
Si5 Ge2 Ge6 126.17(4)
Si5 Ge2 Ge8 119.91(4)
Ge6 Ge2 Ge8 109.45(3)
Si5 Ge2 Ge9 127.35(4)
Ge6 Ge2 Ge9 93.14(3)
Ge8 Ge2 Ge9 62.22(2)
Si5 Ge2 Ge5 114.57(4)
Ge6 Ge2 Ge5 60.65(2)
Ge8 Ge2 Ge5 72.47(3)
Ge9 Ge2 Ge5 115.13(3)
Si9 Ge3 Ge6 129.27(4)
Si9 Ge3 Ge7 118.08(4)
Ge6 Ge3 Ge7 109.33(3)
Si9 Ge3 Ge9 123.51(4)
Ge6 Ge3 Ge9 93.07(3)
Ge7 Ge3 Ge9 62.70(2)
Si9 Ge3 Ge4 117.78(4)
Ge6 Ge3 Ge4 60.70(2)
Ge7 Ge3 Ge4 72.10(2)
Ge9 Ge3 Ge4 115.21(3)
Ge1 Ge4 Ge6 97.75(3)
Ge1 Ge4 Ge3 96.39(3)
Ge6 Ge4 Ge3 55.47(2)
Ge1 Ge4 Ge5 54.067(19)
Ge6 Ge4 Ge5 55.348(19)
Ge3 Ge4 Ge5 95.426(19)
Ge1 Ge5 Ge6 98.09(3)
Ge1 Ge5 Ge2 96.56(3)
Ge6 Ge5 Ge2 55.47(2)
Ge1 Ge5 Ge4 54.22(2)
Ge6 Ge5 Ge4 55.617(18)
Ge2 Ge5 Ge4 95.68(2)
C1 Ge6 Ge2 127.81(15)
C1 Ge6 Ge3 129.90(17)
Ge2 Ge6 Ge3 89.67(3)
C1 Ge6 Ge5 115.04(17)
Ge2 Ge6 Ge5 63.88(3)
Ge3 Ge6 Ge5 110.96(3)
C1 Ge6 Ge4 116.44(15)
Ge2 Ge6 Ge4 111.05(3)
Ge3 Ge6 Ge4 63.83(3)
Ge5 Ge6 Ge4 69.03(2)
Ge3 Ge7 Ge1 99.81(3)
Ge3 Ge7 Ge9 59.73(2)
Ge1 Ge7 Ge9 104.92(3)
Ge3 Ge7 Ge8 96.72(2)
Ge1 Ge7 Ge8 55.632(19)
Ge9 Ge7 Ge8 57.119(18)
Ge2 Ge8 Ge1 99.41(3)
Ge2 Ge8 Ge9 59.91(2)
Ge1 Ge8 Ge9 105.18(3)
Ge2 Ge8 Ge7 96.77(2)
Ge1 Ge8 Ge7 55.518(19)
Ge9 Ge8 Ge7 57.541(17)
Ge3 Ge9 Ge2 83.90(3)
Ge3 Ge9 Ge8 100.92(3)
Ge2 Ge9 Ge8 57.87(3)
Ge3 Ge9 Ge7 57.57(3)
Ge2 Ge9 Ge7 100.72(3)
Ge8 Ge9 Ge7 65.34(2)
Si4 Si1 Si2 112.80(8)
Si4 Si1 Si3 111.96(7)
Si2 Si1 Si3 110.47(7)
Si4 Si1 Ge1 106.70(6)
Si2 Si1 Ge1 106.13(6)
Si3 Si1 Ge1 108.45(6)
C3 Si2 C4 109.6(3)
C3 Si2 C5 108.4(3)
C4 Si2 C5 108.1(3)
C3 Si2 Si1 109.5(2)
C4 Si2 Si1 110.4(2)
C5 Si2 Si1 110.7(2)
C6 Si3 C7 108.4(3)
C6 Si3 C8 108.2(3)
C7 Si3 C8 108.8(3)
C6 Si3 Si1 110.0(2)
C7 Si3 Si1 109.9(2)
C8 Si3 Si1 111.5(2)
C10 Si4 C11 107.4(3)
C10 Si4 C9 111.5(4)
C11 Si4 C9 108.9(3)
C10 Si4 Si1 109.3(2)
C11 Si4 Si1 112.19(19)
C9 Si4 Si1 107.6(2)
Si6 Si5 Si8 111.59(7)
Si6 Si5 Si7 112.57(7)
Si8 Si5 Si7 111.25(7)
Si6 Si5 Ge2 110.62(6)
Si8 Si5 Ge2 105.49(6)
Si7 Si5 Ge2 104.88(6)
C14 Si6 C12 108.7(3)
C14 Si6 C13 108.7(3)
C12 Si6 C13 109.5(3)
C14 Si6 Si5 110.30(18)
C12 Si6 Si5 111.7(2)
C13 Si6 Si5 107.9(2)
C15 Si7 C17 107.7(3)
C15 Si7 C16 109.6(3)
C17 Si7 C16 109.4(3)
C15 Si7 Si5 110.95(19)
C17 Si7 Si5 109.5(2)
C16 Si7 Si5 109.60(19)
C18 Si8 C20 109.6(3)
C18 Si8 C19 108.2(3)
C20 Si8 C19 109.2(3)
C18 Si8 Si5 108.55(18)
C20 Si8 Si5 111.16(18)
C19 Si8 Si5 110.2(2)
Si11 Si9 Si10 111.82(7)
Si11 Si9 Si12 115.03(7)
Si10 Si9 Si12 109.01(7)
Si11 Si9 Ge3 110.40(6)
Si10 Si9 Ge3 105.09(6)
Si12 Si9 Ge3 104.82(6)
C23 Si10 C22 107.0(3)
C23 Si10 C21 109.7(3)
C22 Si10 C21 109.3(2)
C23 Si10 Si9 111.8(2)
C22 Si10 Si9 108.84(17)
C21 Si10 Si9 110.1(2)
C25 Si11 C24 109.4(3)
C25 Si11 C26 109.0(3)
C24 Si11 C26 108.3(3)
C25 Si11 Si9 109.06(19)
C24 Si11 Si9 111.10(18)
C26 Si11 Si9 110.0(2)
C29 Si12 C28 109.7(3)
C29 Si12 C27 109.2(2)
C28 Si12 C27 108.1(3)
C29 Si12 Si9 109.70(17)
C28 Si12 Si9 109.12(18)
C27 Si12 Si9 110.93(18)
C2 C1 Ge6 113.8(4)
C2 C1 H1A 108.8
Ge6 C1 H1A 108.8
C2 C1 H1B 108.8
Ge6 C1 H1B 108.8
H1A C1 H1B 107.7
C1 C2 H2A 109.5
C1 C2 H2B 109.5
H2A C2 H2B 109.5
C1 C2 H2C 109.5
H2A C2 H2C 109.5
H2B C2 H2C 109.5
Si2 C3 H3A 109.5
Si2 C3 H3B 109.5
H3A C3 H3B 109.5
Si2 C3 H3C 109.5
H3A C3 H3C 109.5
H3B C3 H3C 109.5
Si2 C4 H4A 109.5
Si2 C4 H4B 109.5
H4A C4 H4B 109.5
Si2 C4 H4C 109.5
H4A C4 H4C 109.5
H4B C4 H4C 109.5
Si2 C5 H5A 109.5
Si2 C5 H5B 109.5
H5A C5 H5B 109.5
Si2 C5 H5C 109.5
H5A C5 H5C 109.5
H5B C5 H5C 109.5
Si3 C6 H6A 109.5
Si3 C6 H6B 109.5
H6A C6 H6B 109.5
Si3 C6 H6C 109.5
H6A C6 H6C 109.5
H6B C6 H6C 109.5
Si3 C7 H7A 109.5
Si3 C7 H7B 109.5
H7A C7 H7B 109.5
Si3 C7 H7C 109.5
H7A C7 H7C 109.5
H7B C7 H7C 109.5
Si3 C8 H8A 109.5
Si3 C8 H8B 109.5
H8A C8 H8B 109.5
Si3 C8 H8C 109.5
H8A C8 H8C 109.5
H8B C8 H8C 109.5
Si4 C9 H9A 109.5
Si4 C9 H9B 109.5
H9A C9 H9B 109.5
Si4 C9 H9C 109.5
H9A C9 H9C 109.5
H9B C9 H9C 109.5
Si4 C10 H10A 109.5
Si4 C10 H10B 109.5
H10A C10 H10B 109.5
Si4 C10 H10C 109.5
H10A C10 H10C 109.5
H10B C10 H10C 109.5
Si4 C11 H11A 109.5
Si4 C11 H11B 109.5
H11A C11 H11B 109.5
Si4 C11 H11C 109.5
H11A C11 H11C 109.5
H11B C11 H11C 109.5
Si6 C12 H12A 109.5
Si6 C12 H12B 109.5
H12A C12 H12B 109.5
Si6 C12 H12C 109.5
H12A C12 H12C 109.5
H12B C12 H12C 109.5
Si6 C13 H13A 109.5
Si6 C13 H13B 109.5
H13A C13 H13B 109.5
Si6 C13 H13C 109.5
H13A C13 H13C 109.5
H13B C13 H13C 109.5
Si6 C14 H14A 109.5
Si6 C14 H14B 109.5
H14A C14 H14B 109.5
Si6 C14 H14C 109.5
H14A C14 H14C 109.5
H14B C14 H14C 109.5
Si7 C15 H15A 109.5
Si7 C15 H15B 109.5
H15A C15 H15B 109.5
Si7 C15 H15C 109.5
H15A C15 H15C 109.5
H15B C15 H15C 109.5
Si7 C16 H16A 109.5
Si7 C16 H16B 109.5
H16A C16 H16B 109.5
Si7 C16 H16C 109.5
H16A C16 H16C 109.5
H16B C16 H16C 109.5
Si7 C17 H17A 109.5
Si7 C17 H17B 109.5
H17A C17 H17B 109.5
Si7 C17 H17C 109.5
H17A C17 H17C 109.5
H17B C17 H17C 109.5
Si8 C18 H18A 109.5
Si8 C18 H18B 109.5
H18A C18 H18B 109.5
Si8 C18 H18C 109.5
H18A C18 H18C 109.5
H18B C18 H18C 109.5
Si8 C19 H19A 109.5
Si8 C19 H19B 109.5
H19A C19 H19B 109.5
Si8 C19 H19C 109.5
H19A C19 H19C 109.5
H19B C19 H19C 109.5
Si8 C20 H20A 109.5
Si8 C20 H20B 109.5
H20A C20 H20B 109.5
Si8 C20 H20C 109.5
H20A C20 H20C 109.5
H20B C20 H20C 109.5
Si10 C21 H21A 109.5
Si10 C21 H21B 109.5
H21A C21 H21B 109.5
Si10 C21 H21C 109.5
H21A C21 H21C 109.5
H21B C21 H21C 109.5
Si10 C22 H22A 109.5
Si10 C22 H22B 109.5
H22A C22 H22B 109.5
Si10 C22 H22C 109.5
H22A C22 H22C 109.5
H22B C22 H22C 109.5
Si10 C23 H23A 109.5
Si10 C23 H23B 109.5
H23A C23 H23B 109.5
Si10 C23 H23C 109.5
H23A C23 H23C 109.5
H23B C23 H23C 109.5
Si11 C24 H24A 109.5
Si11 C24 H24B 109.5
H24A C24 H24B 109.5
Si11 C24 H24C 109.5
H24A C24 H24C 109.5
H24B C24 H24C 109.5
Si11 C25 H25A 109.5
Si11 C25 H25B 109.5
H25A C25 H25B 109.5
Si11 C25 H25C 109.5
H25A C25 H25C 109.5
H25B C25 H25C 109.5
Si11 C26 H26A 109.5
Si11 C26 H26B 109.5
H26A C26 H26B 109.5
Si11 C26 H26C 109.5
H26A C26 H26C 109.5
H26B C26 H26C 109.5
Si12 C27 H27A 109.5
Si12 C27 H27B 109.5
H27A C27 H27B 109.5
Si12 C27 H27C 109.5
H27A C27 H27C 109.5
H27B C27 H27C 109.5
Si12 C28 H28A 109.5
Si12 C28 H28B 109.5
H28A C28 H28B 109.5
Si12 C28 H28C 109.5
H28A C28 H28C 109.5
H28B C28 H28C 109.5
Si12 C29 H29A 109.5
Si12 C29 H29B 109.5
H29A C29 H29B 109.5
Si12 C29 H29C 109.5
H29A C29 H29C 109.5
H29B C29 H29C 109.5
Si13 Ge10 Ge14 122.54(4)
Si13 Ge10 Ge13 127.27(4)
Ge14 Ge10 Ge13 71.22(3)
Si13 Ge10 Ge17 118.57(4)
Ge14 Ge10 Ge17 76.72(2)
Ge13 Ge10 Ge17 114.12(3)
Si13 Ge10 Ge16 123.00(4)
Ge14 Ge10 Ge16 114.21(3)
Ge13 Ge10 Ge16 74.85(2)
Ge17 Ge10 Ge16 68.46(3)
Si17 Ge11 Ge15 127.59(4)
Si17 Ge11 Ge17 119.55(4)
Ge15 Ge11 Ge17 109.67(3)
Si17 Ge11 Ge18 125.41(4)
Ge15 Ge11 Ge18 92.18(3)
Ge17 Ge11 Ge18 62.07(2)
Si17 Ge11 Ge14 116.64(4)
Ge15 Ge11 Ge14 60.34(2)
Ge17 Ge11 Ge14 73.88(3)
Ge18 Ge11 Ge14 115.37(3)
Si21 Ge12 Ge15 127.87(4)
Si21 Ge12 Ge16 120.42(4)
Ge15 Ge12 Ge16 109.50(3)
Si21 Ge12 Ge18 122.94(4)
Ge15 Ge12 Ge18 91.74(3)
Ge16 Ge12 Ge18 62.76(2)
Si21 Ge12 Ge13 119.49(4)
Ge15 Ge12 Ge13 61.30(2)
Ge16 Ge12 Ge13 72.66(3)
Ge18 Ge12 Ge13 115.20(3)
Ge10 Ge13 Ge15 97.20(3)
Ge10 Ge13 Ge12 96.38(3)
Ge15 Ge13 Ge12 55.50(2)
Ge10 Ge13 Ge14 54.296(19)
Ge15 Ge13 Ge14 55.250(18)
Ge12 Ge13 Ge14 96.11(2)
Ge10 Ge14 Ge15 98.12(3)
Ge10 Ge14 Ge11 95.63(3)
Ge15 Ge14 Ge11 55.45(2)
Ge10 Ge14 Ge13 54.49(2)
Ge15 Ge14 Ge13 56.207(18)
Ge11 Ge14 Ge13 96.078(19)
C30 Ge15 Ge11 127.70(14)
C30 Ge15 Ge12 128.68(15)
Ge11 Ge15 Ge12 90.85(3)
C30 Ge15 Ge14 115.60(15)
Ge11 Ge15 Ge14 64.21(3)
Ge12 Ge15 Ge14 111.21(3)
C30 Ge15 Ge13 116.93(13)
Ge11 Ge15 Ge13 110.90(3)
Ge12 Ge15 Ge13 63.20(3)
Ge14 Ge15 Ge13 68.54(2)
Ge12 Ge16 Ge10 99.36(2)
Ge12 Ge16 Ge18 59.96(2)
Ge10 Ge16 Ge18 104.31(3)
Ge12 Ge16 Ge17 97.20(2)
Ge10 Ge16 Ge17 55.69(2)
Ge18 Ge16 Ge17 56.926(19)
Ge11 Ge17 Ge10 98.87(3)
Ge11 Ge17 Ge18 60.01(2)
Ge10 Ge17 Ge18 105.31(3)
Ge11 Ge17 Ge16 97.36(2)
Ge10 Ge17 Ge16 55.845(18)
Ge18 Ge17 Ge16 57.945(18)
Ge11 Ge18 Ge12 84.83(3)
Ge11 Ge18 Ge17 57.93(3)
Ge12 Ge18 Ge17 101.07(3)
Ge11 Ge18 Ge16 100.87(3)
Ge12 Ge18 Ge16 57.28(3)
Ge17 Ge18 Ge16 65.13(2)
Si14 Si13 Si15 112.01(7)
Si14 Si13 Si16 112.05(7)
Si15 Si13 Si16 110.83(6)
Si14 Si13 Ge10 107.06(6)
Si15 Si13 Ge10 108.78(6)
Si16 Si13 Ge10 105.81(6)
C32 Si14 C34 107.6(3)
C32 Si14 C33 111.5(4)
C34 Si14 C33 107.4(3)
C32 Si14 Si13 109.8(2)
C34 Si14 Si13 112.4(2)
C33 Si14 Si13 108.2(2)
C36 Si15 C35 109.7(4)
C36 Si15 C37 109.2(4)
C35 Si15 C37 107.0(3)
C36 Si15 Si13 110.4(2)
C35 Si15 Si13 111.36(19)
C37 Si15 Si13 109.2(2)
C40 Si16 C39 110.1(3)
C40 Si16 C38 108.5(3)
C39 Si16 C38 108.9(3)
C40 Si16 Si13 109.55(18)
C39 Si16 Si13 109.56(18)
C38 Si16 Si13 110.21(18)
Si19 Si17 Si20 111.19(7)
Si19 Si17 Si18 114.00(7)
Si20 Si17 Si18 110.80(7)
Si19 Si17 Ge11 109.52(6)
Si20 Si17 Ge11 105.99(6)
Si18 Si17 Ge11 104.82(6)
C43 Si18 C41 109.5(3)
C43 Si18 C42 108.6(3)
C41 Si18 C42 108.4(3)
C43 Si18 Si17 108.29(19)
C41 Si18 Si17 111.26(19)
C42 Si18 Si17 110.8(2)
C44 Si19 C45 107.6(3)
C44 Si19 C46 108.8(3)
C45 Si19 C46 111.1(2)
C44 Si19 Si17 111.62(19)
C45 Si19 Si17 109.28(18)
C46 Si19 Si17 108.50(18)
C48 Si20 C47 109.6(3)
C48 Si20 C49 109.3(3)
C47 Si20 C49 107.2(3)
C48 Si20 Si17 110.91(17)
C47 Si20 Si17 110.61(18)
C49 Si20 Si17 109.08(18)
Si23 Si21 Si22 111.22(7)
Si23 Si21 Si24 112.50(7)
Si22 Si21 Si24 110.74(7)
Si23 Si21 Ge12 112.16(7)
Si22 Si21 Ge12 105.15(6)
Si24 Si21 Ge12 104.65(6)
C51 Si22 C52 107.8(3)
C51 Si22 C50 109.9(3)
C52 Si22 C50 108.2(3)
C51 Si22 Si21 111.52(18)
C52 Si22 Si21 109.77(17)
C50 Si22 Si21 109.61(17)
C55 Si23 C54 107.4(3)
C55 Si23 C53 108.9(3)
C54 Si23 C53 111.1(4)
C55 Si23 Si21 112.11(18)
C54 Si23 Si21 110.3(2)
C53 Si23 Si21 107.1(2)
C57 Si24 C58 108.8(3)
C57 Si24 C56 108.3(3)
C58 Si24 C56 108.8(2)
C57 Si24 Si21 109.33(18)
C58 Si24 Si21 110.77(18)
C56 Si24 Si21 110.81(18)
C31 C30 Ge15 113.7(3)
C31 C30 H30A 108.8
Ge15 C30 H30A 108.8
C31 C30 H30B 108.8
Ge15 C30 H30B 108.8
H30A C30 H30B 107.7
C30 C31 H31A 109.5
C30 C31 H31B 109.5
H31A C31 H31B 109.5
C30 C31 H31C 109.5
H31A C31 H31C 109.5
H31B C31 H31C 109.5
Si14 C32 H32A 109.5
Si14 C32 H32B 109.5
H32A C32 H32B 109.5
Si14 C32 H32C 109.5
H32A C32 H32C 109.5
H32B C32 H32C 109.5
Si14 C33 H33A 109.5
Si14 C33 H33B 109.5
H33A C33 H33B 109.5
Si14 C33 H33C 109.5
H33A C33 H33C 109.5
H33B C33 H33C 109.5
Si14 C34 H34A 109.5
Si14 C34 H34B 109.5
H34A C34 H34B 109.5
Si14 C34 H34C 109.5
H34A C34 H34C 109.5
H34B C34 H34C 109.5
Si15 C35 H35A 109.5
Si15 C35 H35B 109.5
H35A C35 H35B 109.5
Si15 C35 H35C 109.5
H35A C35 H35C 109.5
H35B C35 H35C 109.5
Si15 C36 H36A 109.5
Si15 C36 H36B 109.5
H36A C36 H36B 109.5
Si15 C36 H36C 109.5
H36A C36 H36C 109.5
H36B C36 H36C 109.5
Si15 C37 H37A 109.5
Si15 C37 H37B 109.5
H37A C37 H37B 109.5
Si15 C37 H37C 109.5
H37A C37 H37C 109.5
H37B C37 H37C 109.5
Si16 C38 H38A 109.5
Si16 C38 H38B 109.5
H38A C38 H38B 109.5
Si16 C38 H38C 109.5
H38A C38 H38C 109.5
H38B C38 H38C 109.5
Si16 C39 H39A 109.5
Si16 C39 H39B 109.5
H39A C39 H39B 109.5
Si16 C39 H39C 109.5
H39A C39 H39C 109.5
H39B C39 H39C 109.5
Si16 C40 H40A 109.5
Si16 C40 H40B 109.5
H40A C40 H40B 109.5
Si16 C40 H40C 109.5
H40A C40 H40C 109.5
H40B C40 H40C 109.5
Si18 C41 H41A 109.5
Si18 C41 H41B 109.5
H41A C41 H41B 109.5
Si18 C41 H41C 109.5
H41A C41 H41C 109.5
H41B C41 H41C 109.5
Si18 C42 H42A 109.5
Si18 C42 H42B 109.5
H42A C42 H42B 109.5
Si18 C42 H42C 109.5
H42A C42 H42C 109.5
H42B C42 H42C 109.5
Si18 C43 H43A 109.5
Si18 C43 H43B 109.5
H43A C43 H43B 109.5
Si18 C43 H43C 109.5
H43A C43 H43C 109.5
H43B C43 H43C 109.5
Si19 C44 H44A 109.5
Si19 C44 H44B 109.5
H44A C44 H44B 109.5
Si19 C44 H44C 109.5
H44A C44 H44C 109.5
H44B C44 H44C 109.5
Si19 C45 H45A 109.5
Si19 C45 H45B 109.5
H45A C45 H45B 109.5
Si19 C45 H45C 109.5
H45A C45 H45C 109.5
H45B C45 H45C 109.5
Si19 C46 H46A 109.5
Si19 C46 H46B 109.5
H46A C46 H46B 109.5
Si19 C46 H46C 109.5
H46A C46 H46C 109.5
H46B C46 H46C 109.5
Si20 C47 H47A 109.5
Si20 C47 H47B 109.5
H47A C47 H47B 109.5
Si20 C47 H47C 109.5
H47A C47 H47C 109.5
H47B C47 H47C 109.5
Si20 C48 H48A 109.5
Si20 C48 H48B 109.5
H48A C48 H48B 109.5
Si20 C48 H48C 109.5
H48A C48 H48C 109.5
H48B C48 H48C 109.5
Si20 C49 H49A 109.5
Si20 C49 H49B 109.5
H49A C49 H49B 109.5
Si20 C49 H49C 109.5
H49A C49 H49C 109.5
H49B C49 H49C 109.5
Si22 C50 H50A 109.5
Si22 C50 H50B 109.5
H50A C50 H50B 109.5
Si22 C50 H50C 109.5
H50A C50 H50C 109.5
H50B C50 H50C 109.5
Si22 C51 H51A 109.5
Si22 C51 H51B 109.5
H51A C51 H51B 109.5
Si22 C51 H51C 109.5
H51A C51 H51C 109.5
H51B C51 H51C 109.5
Si22 C52 H52A 109.5
Si22 C52 H52B 109.5
H52A C52 H52B 109.5
Si22 C52 H52C 109.5
H52A C52 H52C 109.5
H52B C52 H52C 109.5
Si23 C53 H53A 109.5
Si23 C53 H53B 109.5
H53A C53 H53B 109.5
Si23 C53 H53C 109.5
H53A C53 H53C 109.5
H53B C53 H53C 109.5
Si23 C54 H54A 109.5
Si23 C54 H54B 109.5
H54A C54 H54B 109.5
Si23 C54 H54C 109.5
H54A C54 H54C 109.5
H54B C54 H54C 109.5
Si23 C55 H55A 109.5
Si23 C55 H55B 109.5
H55A C55 H55B 109.5
Si23 C55 H55C 109.5
H55A C55 H55C 109.5
H55B C55 H55C 109.5
Si24 C56 H56A 109.5
Si24 C56 H56B 109.5
H56A C56 H56B 109.5
Si24 C56 H56C 109.5
H56A C56 H56C 109.5
H56B C56 H56C 109.5
Si24 C57 H57A 109.5
Si24 C57 H57B 109.5
H57A C57 H57B 109.5
Si24 C57 H57C 109.5
H57A C57 H57C 109.5
H57B C57 H57C 109.5
Si24 C58 H58A 109.5
Si24 C58 H58B 109.5
H58A C58 H58B 109.5
Si24 C58 H58C 109.5
H58A C58 H58C 109.5
H58B C58 H58C 109.5

loop_
_geom_bond_atom_site_label_1
_geom_bond_atom_site_label_2
_geom_bond_distance
Ge1 Si1 2.3658(13)
Ge1 Ge5 2.5018(8)
Ge1 Ge4 2.5066(9)
Ge1 Ge7 2.5249(8)
Ge1 Ge8 2.5284(8)
Ge2 Si5 2.3767(13)
Ge2 Ge6 2.4427(7)
Ge2 Ge8 2.5268(11)
Ge2 Ge9 2.5818(7)
Ge2 Ge5 2.6623(9)
Ge3 Si9 2.3769(13)
Ge3 Ge6 2.4495(7)
Ge3 Ge7 2.5195(11)
Ge3 Ge9 2.5781(8)
Ge3 Ge4 2.6685(9)
Ge4 Ge6 2.5928(8)
Ge4 Ge5 2.9338(9)
Ge5 Ge6 2.5845(8)
Ge6 C1 1.974(5)
Ge7 Ge9 2.6524(7)
Ge7 Ge8 2.8568(9)
Ge8 Ge9 2.6399(8)
Si1 Si4 2.3264(18)
Si1 Si2 2.3465(18)
Si1 Si3 2.3505(18)
Si2 C3 1.860(5)
Si2 C4 1.861(6)
Si2 C5 1.872(6)
Si3 C6 1.846(6)
Si3 C7 1.861(6)
Si3 C8 1.861(6)
Si4 C10 1.844(7)
Si4 C11 1.863(6)
Si4 C9 1.874(7)
Si5 Si6 2.3384(19)
Si5 Si8 2.3391(19)
Si5 Si7 2.3518(19)
Si6 C14 1.853(5)
Si6 C12 1.861(6)
Si6 C13 1.865(6)
Si7 C15 1.858(5)
Si7 C17 1.862(5)
Si7 C16 1.864(6)
Si8 C18 1.847(6)
Si8 C20 1.864(6)
Si8 C19 1.867(5)
Si9 Si11 2.3379(18)
Si9 Si10 2.3538(19)
Si9 Si12 2.3555(18)
Si10 C23 1.864(6)
Si10 C22 1.872(5)
Si10 C21 1.875(6)
Si11 C25 1.862(5)
Si11 C24 1.869(5)
Si11 C26 1.873(6)
Si12 C29 1.858(5)
Si12 C28 1.864(5)
Si12 C27 1.875(5)
C1 C2 1.472(7)
C1 H1A 0.9900
C1 H1B 0.9900
C2 H2A 0.9800
C2 H2B 0.9800
C2 H2C 0.9800
C3 H3A 0.9800
C3 H3B 0.9800
C3 H3C 0.9800
C4 H4A 0.9800
C4 H4B 0.9800
C4 H4C 0.9800
C5 H5A 0.9800
C5 H5B 0.9800
C5 H5C 0.9800
C6 H6A 0.9800
C6 H6B 0.9800
C6 H6C 0.9800
C7 H7A 0.9800
C7 H7B 0.9800
C7 H7C 0.9800
C8 H8A 0.9800
C8 H8B 0.9800
C8 H8C 0.9800
C9 H9A 0.9800
C9 H9B 0.9800
C9 H9C 0.9800
C10 H10A 0.9800
C10 H10B 0.9800
C10 H10C 0.9800
C11 H11A 0.9800
C11 H11B 0.9800
C11 H11C 0.9800
C12 H12A 0.9800
C12 H12B 0.9800
C12 H12C 0.9800
C13 H13A 0.9800
C13 H13B 0.9800
C13 H13C 0.9800
C14 H14A 0.9800
C14 H14B 0.9800
C14 H14C 0.9800
C15 H15A 0.9800
C15 H15B 0.9800
C15 H15C 0.9800
C16 H16A 0.9800
C16 H16B 0.9800
C16 H16C 0.9800
C17 H17A 0.9800
C17 H17B 0.9800
C17 H17C 0.9800
C18 H18A 0.9800
C18 H18B 0.9800
C18 H18C 0.9800
C19 H19A 0.9800
C19 H19B 0.9800
C19 H19C 0.9800
C20 H20A 0.9800
C20 H20B 0.9800
C20 H20C 0.9800
C21 H21A 0.9800
C21 H21B 0.9800
C21 H21C 0.9800
C22 H22A 0.9800
C22 H22B 0.9800
C22 H22C 0.9800
C23 H23A 0.9800
C23 H23B 0.9800
C23 H23C 0.9800
C24 H24A 0.9800
C24 H24B 0.9800
C24 H24C 0.9800
C25 H25A 0.9800
C25 H25B 0.9800
C25 H25C 0.9800
C26 H26A 0.9800
C26 H26B 0.9800
C26 H26C 0.9800
C27 H27A 0.9800
C27 H27B 0.9800
C27 H27C 0.9800
C28 H28A 0.9800
C28 H28B 0.9800
C28 H28C 0.9800
C29 H29A 0.9800
C29 H29B 0.9800
C29 H29C 0.9800
Ge10 Si13 2.3699(13)
Ge10 Ge14 2.5037(8)
Ge10 Ge13 2.5097(9)
Ge10 Ge17 2.5275(8)
Ge10 Ge16 2.5321(8)
Ge11 Si17 2.3779(13)
Ge11 Ge15 2.4426(7)
Ge11 Ge17 2.5213(11)
Ge11 Ge18 2.5770(7)
Ge11 Ge14 2.6704(9)
Ge12 Si21 2.3775(13)
Ge12 Ge15 2.4489(7)
Ge12 Ge16 2.5160(11)
Ge12 Ge18 2.5889(8)
Ge12 Ge13 2.6526(9)
Ge13 Ge15 2.6065(8)
Ge13 Ge14 2.9190(9)
Ge14 Ge15 2.5770(8)
Ge15 C30 1.975(4)
Ge16 Ge18 2.6589(8)
Ge16 Ge17 2.8462(9)
Ge17 Ge18 2.6288(8)
Si13 Si14 2.3335(17)
Si13 Si15 2.3447(18)
Si13 Si16 2.3476(17)
Si14 C32 1.838(6)
Si14 C34 1.855(6)
Si14 C33 1.869(6)
Si15 C36 1.845(6)
Si15 C35 1.848(6)
Si15 C37 1.863(6)
Si16 C40 1.855(5)
Si16 C39 1.867(5)
Si16 C38 1.879(5)
Si17 Si19 2.3360(18)
Si17 Si20 2.3477(18)
Si17 Si18 2.3478(19)
Si18 C43 1.864(6)
Si18 C41 1.864(5)
Si18 C42 1.866(5)
Si19 C44 1.862(6)
Si19 C45 1.864(5)
Si19 C46 1.868(5)
Si20 C48 1.862(5)
Si20 C47 1.868(5)
Si20 C49 1.871(5)
Si21 Si23 2.3392(19)
Si21 Si22 2.3457(18)
Si21 Si24 2.3571(19)
Si22 C51 1.863(6)
Si22 C52 1.865(5)
Si22 C50 1.870(5)
Si23 C55 1.850(5)
Si23 C54 1.871(7)
Si23 C53 1.874(6)
Si24 C57 1.853(5)
Si24 C58 1.861(5)
Si24 C56 1.864(5)
C30 C31 1.506(6)
C30 H30A 0.9900
C30 H30B 0.9900
C31 H31A 0.9800
C31 H31B 0.9800
C31 H31C 0.9800
C32 H32A 0.9800
C32 H32B 0.9800
C32 H32C 0.9800
C33 H33A 0.9800
C33 H33B 0.9800
C33 H33C 0.9800
C34 H34A 0.9800
C34 H34B 0.9800
C34 H34C 0.9800
C35 H35A 0.9800
C35 H35B 0.9800
C35 H35C 0.9800
C36 H36A 0.9800
C36 H36B 0.9800
C36 H36C 0.9800
C37 H37A 0.9800
C37 H37B 0.9800
C37 H37C 0.9800
C38 H38A 0.9800
C38 H38B 0.9800
C38 H38C 0.9800
C39 H39A 0.9800
C39 H39B 0.9800
C39 H39C 0.9800
C40 H40A 0.9800
C40 H40B 0.9800
C40 H40C 0.9800
C41 H41A 0.9800
C41 H41B 0.9800
C41 H41C 0.9800
C42 H42A 0.9800
C42 H42B 0.9800
C42 H42C 0.9800
C43 H43A 0.9800
C43 H43B 0.9800
C43 H43C 0.9800
C44 H44A 0.9800
C44 H44B 0.9800
C44 H44C 0.9800
C45 H45A 0.9800
C45 H45B 0.9800
C45 H45C 0.9800
C46 H46A 0.9800
C46 H46B 0.9800
C46 H46C 0.9800
C47 H47A 0.9800
C47 H47B 0.9800
C47 H47C 0.9800
C48 H48A 0.9800
C48 H48B 0.9800
C48 H48C 0.9800
C49 H49A 0.9800
C49 H49B 0.9800
C49 H49C 0.9800
C50 H50A 0.9800
C50 H50B 0.9800
C50 H50C 0.9800
C51 H51A 0.9800
C51 H51B 0.9800
C51 H51C 0.9800
C52 H52A 0.9800
C52 H52B 0.9800
C52 H52C 0.9800
C53 H53A 0.9800
C53 H53B 0.9800
C53 H53C 0.9800
C54 H54A 0.9800
C54 H54B 0.9800
C54 H54C 0.9800
C55 H55A 0.9800
C55 H55B 0.9800
C55 H55C 0.9800
C56 H56A 0.9800
C56 H56B 0.9800
C56 H56C 0.9800
C57 H57A 0.9800
C57 H57B 0.9800
C57 H57C 0.9800
C58 H58A 0.9800
C58 H58B 0.9800
C58 H58C 0.9800
